data_1535995
loop_
_publ_author_name
'Eisenmann, B.'
'Schaefer, H.'

_publ_section_title
;
 K2 Te3, das erste Alkalimetallpolytellurid mit Te3(2-) -Ionen
;
_journal_name_full 'Angewandte Chemie (German Edition)'
_journal_page_first 731
_journal_page_last 731
_journal_volume 90
_journal_year 1978
_chemical_formula_sum 'K2 Te3'
_chemical_name_systematic 'K2 (Te3)'
_space_group_IT_number 62
_symmetry_space_group_name_Hall '-P 2ac 2n'
_symmetry_space_group_name_H-M 'P n m a'
_cell_angle_alpha 90
_cell_angle_beta 90
_cell_angle_gamma 90
_cell_formula_units_Z 4
_cell_length_a 15.938
_cell_length_b 10.097
_cell_length_c 4.686
_cell_volume 754.099
_citation_journal_id_ASTM ANCEAD
_cod_data_source_file Eisenmann_ANCEAD_1978_80.cif
_cod_data_source_block K2Te3
_cod_original_cell_volume 754.0991
_cod_database_code 1535995

loop_
_symmetry_equiv_pos_as_xyz
x,y,z
-x+1/2,-y,z+1/2
x+1/2,-y+1/2,-z+1/2
-x,y+1/2,-z
-x,-y,-z
x-1/2,y,-z-1/2
-x-1/2,y-1/2,z-1/2
x,-y-1/2,z

loop_
_atom_site_label
_atom_site_type_symbol
_atom_site_fract_x
_atom_site_fract_y
_atom_site_fract_z
_atom_site_occupancy
_atom_site_U_iso_or_equiv
Te3 Te 0.1223 0.25 0.3267 1 0.0
K1 K+1 0.3776 0.0303 0.2892 1 0.0
Te2 Te 0.2594 0.25 0.702 1 0.0
Te1 Te 0.4815 0.25 0.8152 1 0.0
